data_4033752
loop_
_publ_author_name
'Mane, Kishor D.'
'Mukherjee, Anagh'
'Vanka, Kumar'
'Suryavanshi, Gurunath'

_publ_section_title
;
 Metal-Free Regioselective Cross Dehydrogenative Coupling of Cyclic Ethers
 and Aryl Carbonyls.
;
_journal_issue 4
_journal_name_full 'The Journal of organic chemistry'
_journal_page_first 2039
_journal_page_last 2047
_journal_paper_doi 10.1021/acs.joc.8b03048
_journal_volume 84
_journal_year 2019
_chemical_formula_moiety 'C17 H16 O3'
_chemical_formula_sum 'C17 H16 O3'
_chemical_formula_weight 268.30
_space_group_crystal_system monoclinic
_space_group_IT_number 14
_space_group_name_Hall '-P 2ybc'
_space_group_name_H-M_alt 'P 1 21/c 1'
_atom_sites_solution_hydrogens geom
_audit_creation_method SHELXL-2014/7
_cell_angle_alpha 90
_cell_angle_beta 115.7150(10)
_cell_angle_gamma 90
_cell_formula_units_Z 4
_cell_length_a 11.8124(4)
_cell_length_b 10.5930(4)
_cell_length_c 11.7212(4)
_cell_measurement_reflns_used 9946
_cell_measurement_temperature 100(2)
_cell_measurement_theta_max 32.58
_cell_measurement_theta_min 2.71
_cell_volume 1321.41(8)
_computing_cell_refinement 'SAINT (Bruker, 2016)'
_computing_data_collection 'APEX3 (Bruker, 2016)'
_computing_data_reduction 'SAINT (Bruker, 2016)'
_computing_molecular_graphics 'Bruker SHELXTL'
_computing_publication_material 'Bruker SHELXTL'
_computing_structure_refinement 'SHELXL-2014/7 (Sheldrick, 2014)'
_computing_structure_solution 'SHELXS-97 (Sheldrick 2008)'
_diffrn_ambient_temperature 100(2)
_diffrn_detector 'Photon II CPAD Area Detector'
_diffrn_detector_area_resol_mean 7.39
_diffrn_measured_fraction_theta_full 0.938
_diffrn_measured_fraction_theta_max 0.969
_diffrn_measurement_device '\k-geometry diffractometer'
_diffrn_measurement_device_type 'Bruker D8 VENTURE Kappa Duo PHOTON II CPAD'
_diffrn_measurement_method '\f and \w scans'
_diffrn_radiation_monochromator 'multilayer mirrors'
_diffrn_radiation_type MoK\a
_diffrn_radiation_wavelength 0.71073
_diffrn_reflns_av_R_equivalents 0.0232
_diffrn_reflns_av_unetI/netI 0.0156
_diffrn_reflns_Laue_measured_fraction_full 0.938
_diffrn_reflns_Laue_measured_fraction_max 0.969
_diffrn_reflns_limit_h_max 17
_diffrn_reflns_limit_h_min -17
_diffrn_reflns_limit_k_max 16
_diffrn_reflns_limit_k_min -15
_diffrn_reflns_limit_l_max 17
_diffrn_reflns_limit_l_min -17
_diffrn_reflns_number 30220
_diffrn_reflns_point_group_measured_fraction_full 0.938
_diffrn_reflns_point_group_measured_fraction_max 0.969
_diffrn_reflns_theta_full 25.242
_diffrn_reflns_theta_max 32.592
_diffrn_reflns_theta_min 2.713
_diffrn_source 'micro-focus sealed tube'
_diffrn_source_type 'Incoatech I\mS HB'
_exptl_absorpt_coefficient_mu 0.092
_exptl_absorpt_correction_T_max 0.992
_exptl_absorpt_correction_T_min 0.981
_exptl_absorpt_correction_type multi-scan
_exptl_absorpt_process_details 'SADABS (BRUKER, 2016)'
_exptl_crystal_colour COLOURLESS
_exptl_crystal_density_diffrn 1.349
_exptl_crystal_description PLATE
_exptl_crystal_F_000 568
_exptl_crystal_size_max 0.210
_exptl_crystal_size_mid 0.130
_exptl_crystal_size_min 0.090
_refine_diff_density_max 0.457
_refine_diff_density_min -0.187
_refine_diff_density_rms 0.044
_refine_ls_extinction_method none
_refine_ls_goodness_of_fit_ref 1.063
_refine_ls_hydrogen_treatment constr
_refine_ls_matrix_type full
_refine_ls_number_parameters 181
_refine_ls_number_reflns 4653
_refine_ls_number_restraints 0
_refine_ls_restrained_S_all 1.063
_refine_ls_R_factor_all 0.0412
_refine_ls_R_factor_gt 0.0384
_refine_ls_shift/su_max 0.000
_refine_ls_shift/su_mean 0.000
_refine_ls_structure_factor_coef Fsqd
_refine_ls_weighting_details 'w=1/[\s^2^(Fo^2^)+(0.0539P)^2^+0.4170P] where P=(Fo^2^+2Fc^2^)/3'
_refine_ls_weighting_scheme calc
_refine_ls_wR_factor_gt 0.1051
_refine_ls_wR_factor_ref 0.1076
_reflns_Friedel_coverage 0.000
_reflns_number_gt 4321
_reflns_number_total 4653
_reflns_threshold_expression 'I > 2\s(I)'
_cod_data_source_file jo8b03048_si_001.cif
_cod_data_source_block mo_kdm_123_0m_pl
_cod_depositor_comments
;
The following automatic conversions were performed:

data item '_exptl_absorpt_correction_type' value 'MULTI-SCAN' was
changed to 'multi-scan' in accordance with the
/home/data/users/saulius/crontab/automatic-downloads/current/ACS/lib/dictionaries/cif_core.dic
dictionary named 'cif_core.dic' version 2.4.2 last updated on
2011-04-26.

Automatic conversion script
Id: cif_fix_values 6909 2019-04-08 15:41:33Z antanas 
;
_cod_original_sg_symbol_H-M 'P 21/c'
_cod_database_code 4033752
_shelx_shelxl_version_number 2014/7
_shelx_space_group_comment
;
The symmetry employed for this shelxl refinement is uniquely defined
by the following loop, which should always be used as a source of
symmetry information in preference to the above space-group names.
They are only intended as comments.
;
_shelx_estimated_absorpt_t_min 0.981
_shelx_estimated_absorpt_t_max 0.992

loop_
_space_group_symop_operation_xyz
'x, y, z'
'-x, y+1/2, -z+1/2'
'-x, -y, -z'
'x, -y-1/2, z-1/2'

loop_
_atom_site_label
_atom_site_type_symbol
_atom_site_fract_x
_atom_site_fract_y
_atom_site_fract_z
_atom_site_U_iso_or_equiv
_atom_site_adp_type
_atom_site_occupancy
_atom_site_site_symmetry_order
_atom_site_calc_flag
_atom_site_refinement_flags_posn
_atom_site_refinement_flags_adp
O1 O 0.76232(5) 0.44462(5) -0.00234(6) 0.01676(12) Uani 1 1 d . .
O2 O 0.71098(5) 0.19466(5) 0.04490(6) 0.01677(12) Uani 1 1 d . .
O3 O 0.21832(6) 0.04745(5) 0.17796(6) 0.01948(13) Uani 1 1 d . .
C1 C 0.67774(6) 0.29954(7) 0.10035(7) 0.01315(13) Uani 1 1 d . .
H1 H 0.7493 0.3190 0.1841 0.016 Uiso 1 1 calc R U
C2 C 0.65266(7) 0.41414(7) 0.01409(7) 0.01522(13) Uani 1 1 d . .
H2A H 0.5821 0.3958 -0.0692 0.018 Uiso 1 1 calc R U
H2B H 0.6286 0.4870 0.0518 0.018 Uiso 1 1 calc R U
C3 C 0.79833(7) 0.33973(7) -0.05563(8) 0.01765(14) Uani 1 1 d . .
H3A H 0.8763 0.3607 -0.0635 0.021 Uiso 1 1 calc R U
H3B H 0.7316 0.3224 -0.1415 0.021 Uiso 1 1 calc R U
C4 C 0.81996(7) 0.22334(7) 0.02577(8) 0.01825(15) Uani 1 1 d . .
H4A H 0.8399 0.1509 -0.0157 0.022 Uiso 1 1 calc R U
H4B H 0.8926 0.2375 0.1087 0.022 Uiso 1 1 calc R U
C5 C 0.56420(7) 0.26521(7) 0.12082(7) 0.01284(12) Uani 1 1 d . .
C6 C 0.49134(7) 0.15920(7) 0.06262(7) 0.01441(13) Uani 1 1 d . .
H6 H 0.5124 0.1087 0.0076 0.017 Uiso 1 1 calc R U
C7 C 0.38842(7) 0.12718(7) 0.08468(7) 0.01414(13) Uani 1 1 d . .
H7 H 0.3403 0.0543 0.0457 0.017 Uiso 1 1 calc R U
C8 C 0.35541(6) 0.20193(6) 0.16411(7) 0.01240(12) Uani 1 1 d . .
C9 C 0.42717(7) 0.30920(7) 0.22043(7) 0.01458(13) Uani 1 1 d . .
H9 H 0.4047 0.3614 0.2733 0.017 Uiso 1 1 calc R U
C10 C 0.53111(7) 0.33989(7) 0.19961(7) 0.01511(13) Uani 1 1 d . .
H10 H 0.5799 0.4122 0.2393 0.018 Uiso 1 1 calc R U
C11 C 0.25005(6) 0.15898(7) 0.19239(7) 0.01332(13) Uani 1 1 d . .
C12 C 0.18471(6) 0.24937(7) 0.24157(7) 0.01291(13) Uani 1 1 d . .
C13 C 0.14206(7) 0.20398(7) 0.32817(7) 0.01460(13) Uani 1 1 d . .
H13 H 0.1572 0.1187 0.3558 0.018 Uiso 1 1 calc R U
C14 C 0.07748(7) 0.28365(8) 0.37374(7) 0.01641(14) Uani 1 1 d . .
H14 H 0.0503 0.2530 0.4339 0.020 Uiso 1 1 calc R U
C15 C 0.05246(7) 0.40778(8) 0.33184(8) 0.01867(15) Uani 1 1 d . .
H15 H 0.0072 0.4616 0.3622 0.022 Uiso 1 1 calc R U
C16 C 0.09408(8) 0.45283(7) 0.24503(9) 0.01984(15) Uani 1 1 d . .
H16 H 0.0767 0.5375 0.2159 0.024 Uiso 1 1 calc R U
C17 C 0.16104(7) 0.37467(7) 0.20055(7) 0.01627(14) Uani 1 1 d . .
H17 H 0.1905 0.4064 0.1425 0.020 Uiso 1 1 calc R U

loop_
_atom_site_aniso_label
_atom_site_aniso_U_11
_atom_site_aniso_U_22
_atom_site_aniso_U_33
_atom_site_aniso_U_23
_atom_site_aniso_U_13
_atom_site_aniso_U_12
O1 0.0193(2) 0.0128(2) 0.0243(3) -0.00093(19) 0.0151(2) -0.00195(18)
O2 0.0172(2) 0.0113(2) 0.0279(3) -0.00060(19) 0.0155(2) 0.00040(17)
O3 0.0221(3) 0.0122(2) 0.0301(3) -0.0003(2) 0.0169(2) -0.00179(19)
C1 0.0130(3) 0.0128(3) 0.0154(3) 0.0001(2) 0.0078(2) 0.0000(2)
C2 0.0155(3) 0.0132(3) 0.0199(3) 0.0017(2) 0.0104(2) 0.0006(2)
C3 0.0208(3) 0.0170(3) 0.0205(3) -0.0016(2) 0.0139(3) -0.0010(2)
C4 0.0167(3) 0.0155(3) 0.0281(4) 0.0005(3) 0.0148(3) 0.0014(2)
C5 0.0130(3) 0.0122(3) 0.0149(3) 0.0008(2) 0.0076(2) -0.0001(2)
C6 0.0163(3) 0.0127(3) 0.0175(3) -0.0011(2) 0.0103(2) -0.0007(2)
C7 0.0150(3) 0.0121(3) 0.0176(3) -0.0008(2) 0.0092(2) -0.0010(2)
C8 0.0121(3) 0.0116(3) 0.0150(3) 0.0013(2) 0.0072(2) 0.0006(2)
C9 0.0149(3) 0.0141(3) 0.0170(3) -0.0019(2) 0.0091(2) -0.0011(2)
C10 0.0149(3) 0.0142(3) 0.0185(3) -0.0028(2) 0.0093(2) -0.0024(2)
C11 0.0130(3) 0.0123(3) 0.0163(3) 0.0018(2) 0.0079(2) 0.0008(2)
C12 0.0120(3) 0.0126(3) 0.0159(3) 0.0010(2) 0.0077(2) 0.0003(2)
C13 0.0134(3) 0.0152(3) 0.0167(3) 0.0024(2) 0.0080(2) -0.0004(2)
C14 0.0150(3) 0.0199(3) 0.0172(3) -0.0004(2) 0.0097(2) -0.0016(2)
C15 0.0185(3) 0.0184(3) 0.0240(4) -0.0026(3) 0.0138(3) 0.0004(3)
C16 0.0227(3) 0.0142(3) 0.0288(4) 0.0026(3) 0.0170(3) 0.0037(3)
C17 0.0183(3) 0.0135(3) 0.0215(3) 0.0029(2) 0.0129(3) 0.0020(2)

loop_
_atom_type_symbol
_atom_type_description
_atom_type_scat_dispersion_real
_atom_type_scat_dispersion_imag
_atom_type_scat_source
C C 0.0033 0.0016 'International Tables Vol C Tables 4.2.6.8 and 6.1.1.4'
H H 0.0000 0.0000 'International Tables Vol C Tables 4.2.6.8 and 6.1.1.4'
O O 0.0106 0.0060 'International Tables Vol C Tables 4.2.6.8 and 6.1.1.4'

loop_
_geom_angle_atom_site_label_1
_geom_angle_atom_site_label_2
_geom_angle_atom_site_label_3
_geom_angle
C2 O1 C3 110.09(6)
C1 O2 C4 110.50(6)
O2 C1 C5 108.96(6)
O2 C1 C2 109.33(6)
C5 C1 C2 111.58(6)
O2 C1 H1 109.0
C5 C1 H1 109.0
C2 C1 H1 109.0
O1 C2 C1 110.07(6)
O1 C2 H2A 109.6
C1 C2 H2A 109.6
O1 C2 H2B 109.6
C1 C2 H2B 109.6
H2A C2 H2B 108.2
O1 C3 C4 111.08(6)
O1 C3 H3A 109.4
C4 C3 H3A 109.4
O1 C3 H3B 109.4
C4 C3 H3B 109.4
H3A C3 H3B 108.0
O2 C4 C3 110.78(6)
O2 C4 H4A 109.5
C3 C4 H4A 109.5
O2 C4 H4B 109.5
C3 C4 H4B 109.5
H4A C4 H4B 108.1
C10 C5 C6 119.23(6)
C10 C5 C1 119.56(6)
C6 C5 C1 121.20(6)
C7 C6 C5 120.51(6)
C7 C6 H6 119.7
C5 C6 H6 119.7
C6 C7 C8 120.27(7)
C6 C7 H7 119.9
C8 C7 H7 119.9
C9 C8 C7 119.09(6)
C9 C8 C11 122.39(6)
C7 C8 C11 118.38(6)
C10 C9 C8 120.48(6)
C10 C9 H9 119.8
C8 C9 H9 119.8
C9 C10 C5 120.41(7)
C9 C10 H10 119.8
C5 C10 H10 119.8
O3 C11 C8 119.79(6)
O3 C11 C12 119.45(6)
C8 C11 C12 120.73(6)
C17 C12 C13 119.63(6)
C17 C12 C11 122.39(6)
C13 C12 C11 117.94(6)
C14 C13 C12 120.01(7)
C14 C13 H13 120.0
C12 C13 H13 120.0
C15 C14 C13 120.44(7)
C15 C14 H14 119.8
C13 C14 H14 119.8
C14 C15 C16 119.61(7)
C14 C15 H15 120.2
C16 C15 H15 120.2
C15 C16 C17 120.50(7)
C15 C16 H16 119.7
C17 C16 H16 119.7
C16 C17 C12 119.79(7)
C16 C17 H17 120.1
C12 C17 H17 120.1

loop_
_geom_bond_atom_site_label_1
_geom_bond_atom_site_label_2
_geom_bond_distance
O1 C2 1.4268(9)
O1 C3 1.4269(9)
O2 C1 1.4256(9)
O2 C4 1.4318(9)
O3 C11 1.2288(9)
C1 C5 1.5059(10)
C1 C2 1.5244(10)
C1 H1 1.0000
C2 H2A 0.9900
C2 H2B 0.9900
C3 C4 1.5115(11)
C3 H3A 0.9900
C3 H3B 0.9900
C4 H4A 0.9900
C4 H4B 0.9900
C5 C10 1.3945(10)
C5 C6 1.3991(10)
C6 C7 1.3903(9)
C6 H6 0.9500
C7 C8 1.4002(10)
C7 H7 0.9500
C8 C9 1.3999(10)
C8 C11 1.4913(9)
C9 C10 1.3903(10)
C9 H9 0.9500
C10 H10 0.9500
C11 C12 1.4935(10)
C12 C17 1.3980(10)
C12 C13 1.3998(10)
C13 C14 1.3904(10)
C13 H13 0.9500
C14 C15 1.3897(11)
C14 H14 0.9500
C15 C16 1.3923(11)
C15 H15 0.9500
C16 C17 1.3932(10)
C16 H16 0.9500
C17 H17 0.9500

loop_
_geom_torsion_atom_site_label_1
_geom_torsion_atom_site_label_2
_geom_torsion_atom_site_label_3
_geom_torsion_atom_site_label_4
_geom_torsion
C4 O2 C1 C5 -179.14(6)
C4 O2 C1 C2 58.68(8)
C3 O1 C2 C1 58.82(8)
O2 C1 C2 O1 -59.89(7)
C5 C1 C2 O1 179.51(6)
C2 O1 C3 C4 -56.89(8)
C1 O2 C4 C3 -57.02(8)
O1 C3 C4 O2 55.83(9)
O2 C1 C5 C10 165.25(6)
C2 C1 C5 C10 -73.94(8)
O2 C1 C5 C6 -14.47(9)
C2 C1 C5 C6 106.34(8)
C10 C5 C6 C7 -1.14(11)
C1 C5 C6 C7 178.57(7)
C5 C6 C7 C8 0.95(11)
C6 C7 C8 C9 0.19(11)
C6 C7 C8 C11 -175.69(6)
C7 C8 C9 C10 -1.13(11)
C11 C8 C9 C10 174.57(7)
C8 C9 C10 C5 0.94(11)
C6 C5 C10 C9 0.20(11)
C1 C5 C10 C9 -179.52(7)
C9 C8 C11 O3 -155.21(7)
C7 C8 C11 O3 20.53(10)
C9 C8 C11 C12 23.09(10)
C7 C8 C11 C12 -161.17(7)
O3 C11 C12 C17 -144.49(8)
C8 C11 C12 C17 37.20(10)
O3 C11 C12 C13 33.01(10)
C8 C11 C12 C13 -145.30(7)
C17 C12 C13 C14 -0.55(11)
C11 C12 C13 C14 -178.12(7)
C12 C13 C14 C15 1.37(11)
C13 C14 C15 C16 -0.93(12)
C14 C15 C16 C17 -0.34(13)
C15 C16 C17 C12 1.16(12)
C13 C12 C17 C16 -0.71(11)
C11 C12 C17 C16 176.75(7)
